data_7010714
loop_
_publ_author_name
'Sun, Daofeng'
'Cao, Rong'
'Liang, Yucang'
'Shi, Qian'
'Su, Weiping'
'Hong, Maochun'

_publ_section_title
;
 Hydrothermal syntheses, structures and properties of
 terephthalate-bridged polymeric complexes with zig-zag chain and
 channel structures
;
_journal_issue 16
_journal_name_full 'Journal of the Chemical Society, Dalton Transactions'
_journal_page_first 2335
_journal_paper_doi 10.1039/b102888j
_journal_year 2001
_chemical_formula_sum 'C20 H14 N2 O5 Zn'
_chemical_formula_weight 427.70
_space_group_IT_number 2
_symmetry_cell_setting triclinic
_symmetry_space_group_name_Hall '-P 1'
_symmetry_space_group_name_H-M 'P -1'
_atom_sites_solution_hydrogens geom
_atom_sites_solution_primary direct
_atom_sites_solution_secondary difmap
_audit_creation_method SHELXL-97
_cell_angle_alpha 114.6210(10)
_cell_angle_beta 91.562(2)
_cell_angle_gamma 115.1470(10)
_cell_formula_units_Z 2
_cell_length_a 9.1894(4)
_cell_length_b 10.5765(5)
_cell_length_c 11.5636(6)
_cell_measurement_temperature 293(2)
_cell_measurement_theta_max 25.03
_cell_measurement_theta_min 2.00
_cell_volume 895.92(8)
_computing_structure_refinement 'SHELXL-97 (Sheldrick, 1997)'
_computing_structure_solution 'SHELXS-97 (Sheldrick, 1990)'
_diffrn_ambient_temperature 293(2)
_diffrn_measured_fraction_theta_full 0.990
_diffrn_measured_fraction_theta_max 0.990
_diffrn_radiation_monochromator graphite
_diffrn_radiation_source 'fine-focus sealed tube'
_diffrn_radiation_type MoK\a
_diffrn_radiation_wavelength 0.71073
_diffrn_reflns_av_R_equivalents 0.0277
_diffrn_reflns_av_sigmaI/netI 0.0558
_diffrn_reflns_limit_h_max 9
_diffrn_reflns_limit_h_min -10
_diffrn_reflns_limit_k_max 12
_diffrn_reflns_limit_k_min -11
_diffrn_reflns_limit_l_max 13
_diffrn_reflns_limit_l_min -12
_diffrn_reflns_number 4676
_diffrn_reflns_theta_full 25.03
_diffrn_reflns_theta_max 25.03
_diffrn_reflns_theta_min 2.00
_exptl_absorpt_coefficient_mu 1.406
_exptl_crystal_colour colorless
_exptl_crystal_density_diffrn 1.585
_exptl_crystal_density_method 'not measured'
_exptl_crystal_F_000 436
_exptl_crystal_size_max 0.40
_exptl_crystal_size_mid 0.20
_exptl_crystal_size_min 0.10
_refine_diff_density_max 0.840
_refine_diff_density_min -0.698
_refine_diff_density_rms 0.083
_refine_ls_extinction_method none
_refine_ls_goodness_of_fit_ref 1.049
_refine_ls_hydrogen_treatment mixed
_refine_ls_matrix_type full
_refine_ls_number_parameters 309
_refine_ls_number_reflns 3135
_refine_ls_number_restraints 0
_refine_ls_restrained_S_all 1.049
_refine_ls_R_factor_all 0.0557
_refine_ls_R_factor_gt 0.0444
_refine_ls_shift/su_max 0.001
_refine_ls_shift/su_mean 0.000
_refine_ls_structure_factor_coef Fsqd
_refine_ls_weighting_details 'calc w=1/[\s^2^(Fo^2^)+(0.0712P)^2^+0.0911P] where P=(Fo^2^+2Fc^2^)/3'
_refine_ls_weighting_scheme calc
_refine_ls_wR_factor_gt 0.1130
_refine_ls_wR_factor_ref 0.1205
_reflns_number_gt 2626
_reflns_number_total 3135
_reflns_threshold_expression >2sigma(I)
_cod_data_source_file b102888j.txt
_cod_data_source_block '[Zn(ta)(phen)(H2O)]n'
_cod_original_cell_volume 895.91(7)
_cod_original_sg_symbol_H-M P-1
_cod_database_code 7010714

loop_
_symmetry_equiv_pos_as_xyz
'x, y, z'
'-x, -y, -z'

loop_
_atom_site_label
_atom_site_type_symbol
_atom_site_fract_x
_atom_site_fract_y
_atom_site_fract_z
_atom_site_U_iso_or_equiv
_atom_site_adp_type
_atom_site_occupancy
_atom_site_symmetry_multiplicity
_atom_site_calc_flag
_atom_site_refinement_flags
_atom_site_disorder_assembly
_atom_site_disorder_group
Zn Zn -0.02505(5) 0.89151(4) 0.20392(4) 0.03189(17) Uani 1 1 d . . .
O1 O 0.1618(3) 1.1108(3) 0.2649(2) 0.0403(6) Uani 1 1 d . . .
O2 O 0.1213(3) 1.1507(3) 0.4609(3) 0.0466(7) Uani 1 1 d . . .
O3 O -0.1967(3) 0.9106(3) 0.1091(3) 0.0416(6) Uani 1 1 d . . .
O4 O -0.3177(4) 0.9783(4) 0.2721(3) 0.0532(8) Uani 1 1 d . . .
O5 O -0.2005(4) 0.8022(3) 0.2946(3) 0.0385(6) Uani 1 1 d . . .
H5B H -0.242(7) 0.853(6) 0.294(5) 0.064(18) Uiso 1 1 d . . .
H5C H -0.177(6) 0.807(6) 0.364(5) 0.069(17) Uiso 1 1 d . . .
N1 N 0.0189(4) 0.7629(3) 0.0254(3) 0.0351(7) Uani 1 1 d . . .
N2 N 0.1276(4) 0.8083(4) 0.2646(3) 0.0373(7) Uani 1 1 d . . .
C1 C 0.5965(5) 1.5438(5) 0.4211(4) 0.0406(9) Uani 1 1 d . . .
C2 C 0.4531(5) 1.3986(5) 0.3673(4) 0.0428(10) Uani 1 1 d . . .
H2A H 0.422(5) 1.329(5) 0.275(4) 0.045(11) Uiso 1 1 d . . .
C3 C 0.3564(4) 1.3539(4) 0.4459(3) 0.0310(8) Uani 1 1 d . . .
C4 C 0.2021(4) 1.1949(4) 0.3883(3) 0.0308(8) Uani 1 1 d . . .
C5 C -0.6109(4) 1.0513(4) 0.0503(4) 0.0325(8) Uani 1 1 d . . .
H5A H -0.686(5) 1.085(4) 0.076(4) 0.033(10) Uiso 1 1 d . . .
C6 C -0.5133(4) 1.0327(4) 0.1272(4) 0.0338(8) Uani 1 1 d . . .
H6A H -0.524(4) 1.057(4) 0.217(4) 0.030(9) Uiso 1 1 d . . .
C7 C -0.4023(4) 0.9794(4) 0.0778(3) 0.0317(8) Uani 1 1 d . . .
C8 C -0.2976(4) 0.9560(4) 0.1598(4) 0.0346(8) Uani 1 1 d . . .
C9 C 0.1823(6) 0.8346(5) 0.3848(4) 0.0462(10) Uani 1 1 d . . .
H9A H 0.145(5) 0.889(5) 0.450(4) 0.037(10) Uiso 1 1 d . . .
C10 C 0.2951(6) 0.7880(6) 0.4112(5) 0.0564(12) Uani 1 1 d . . .
H10A H 0.337(5) 0.810(5) 0.495(4) 0.045(11) Uiso 1 1 d . . .
C11 C 0.3500(6) 0.7111(6) 0.3110(5) 0.0567(12) Uani 1 1 d . . .
H11A H 0.427(6) 0.683(5) 0.331(4) 0.049(12) Uiso 1 1 d . . .
C12 C 0.2927(5) 0.6787(5) 0.1832(4) 0.0415(9) Uani 1 1 d . . .
C13 C 0.3422(6) 0.5974(5) 0.0712(5) 0.0528(11) Uani 1 1 d . . .
H13A H 0.417(6) 0.571(5) 0.087(4) 0.053(13) Uiso 1 1 d . . .
C14 C 0.2862(6) 0.5724(5) -0.0493(5) 0.0515(11) Uani 1 1 d . . .
H14A H 0.328(6) 0.530(5) -0.119(5) 0.060(14) Uiso 1 1 d . . .
C15 C 0.1760(5) 0.6278(4) -0.0697(4) 0.0412(9) Uani 1 1 d . . .
C16 C 0.1172(6) 0.6107(5) -0.1921(4) 0.0494(10) Uani 1 1 d . . .
H16A H 0.150(5) 0.552(5) -0.267(4) 0.050(12) Uiso 1 1 d . . .
C17 C 0.0154(6) 0.6698(5) -0.2018(4) 0.0515(11) Uani 1 1 d . . .
H17A H -0.026(7) 0.664(6) -0.274(5) 0.071(16) Uiso 1 1 d . . .
C18 C -0.0323(5) 0.7459(5) -0.0920(4) 0.0423(9) Uani 1 1 d . . .
H18A H -0.104(6) 0.786(5) -0.097(4) 0.051(13) Uiso 1 1 d . . .
C19 C 0.1223(4) 0.7052(4) 0.0364(4) 0.0333(8) Uani 1 1 d . . .
C20 C 0.1817(4) 0.7313(4) 0.1651(4) 0.0335(8) Uani 1 1 d . . .
H1A H 0.661(5) 1.574(4) 0.373(4) 0.034(10) Uiso 1 1 d . . .

loop_
_atom_site_aniso_label
_atom_site_aniso_U_11
_atom_site_aniso_U_22
_atom_site_aniso_U_33
_atom_site_aniso_U_23
_atom_site_aniso_U_13
_atom_site_aniso_U_12
Zn 0.0299(3) 0.0308(2) 0.0324(3) 0.01597(19) 0.00907(17) 0.01154(19)
O1 0.0431(15) 0.0303(13) 0.0311(14) 0.0132(12) 0.0068(11) 0.0056(12)
O2 0.0392(15) 0.0457(16) 0.0374(15) 0.0213(13) 0.0104(12) 0.0043(13)
O3 0.0394(15) 0.0598(17) 0.0425(15) 0.0314(14) 0.0171(12) 0.0303(14)
O4 0.0627(19) 0.080(2) 0.0380(16) 0.0319(15) 0.0195(14) 0.0476(18)
O5 0.0372(15) 0.0412(15) 0.0399(17) 0.0260(13) 0.0140(12) 0.0142(13)
N1 0.0330(16) 0.0306(15) 0.0360(17) 0.0164(14) 0.0079(13) 0.0097(13)
N2 0.0388(17) 0.0393(17) 0.0303(16) 0.0150(14) 0.0095(13) 0.0173(14)
C1 0.042(2) 0.038(2) 0.032(2) 0.0180(18) 0.0179(17) 0.0091(18)
C2 0.049(2) 0.033(2) 0.0258(19) 0.0100(17) 0.0124(17) 0.0066(18)
C3 0.0332(18) 0.0283(17) 0.0287(18) 0.0138(15) 0.0082(14) 0.0121(15)
C4 0.0312(19) 0.0290(18) 0.0332(19) 0.0162(16) 0.0065(15) 0.0137(15)
C5 0.0285(18) 0.0322(18) 0.038(2) 0.0173(16) 0.0138(16) 0.0143(16)
C6 0.0323(19) 0.0363(19) 0.032(2) 0.0180(17) 0.0129(15) 0.0140(16)
C7 0.0309(19) 0.0272(17) 0.0323(19) 0.0141(15) 0.0072(15) 0.0102(15)
C8 0.0299(19) 0.0329(19) 0.036(2) 0.0165(17) 0.0082(15) 0.0103(16)
C9 0.051(2) 0.047(2) 0.040(2) 0.021(2) 0.0123(19) 0.023(2)
C10 0.063(3) 0.070(3) 0.048(3) 0.033(2) 0.009(2) 0.036(3)
C11 0.053(3) 0.065(3) 0.065(3) 0.036(3) 0.011(2) 0.035(3)
C12 0.038(2) 0.038(2) 0.049(2) 0.0235(19) 0.0131(18) 0.0161(18)
C13 0.053(3) 0.052(3) 0.067(3) 0.030(2) 0.022(2) 0.033(2)
C14 0.060(3) 0.046(2) 0.056(3) 0.024(2) 0.029(2) 0.031(2)
C15 0.040(2) 0.0286(18) 0.042(2) 0.0116(17) 0.0124(17) 0.0107(17)
C16 0.056(3) 0.042(2) 0.039(2) 0.014(2) 0.017(2) 0.020(2)
C17 0.056(3) 0.051(3) 0.033(2) 0.018(2) 0.007(2) 0.016(2)
C18 0.041(2) 0.045(2) 0.035(2) 0.0197(19) 0.0098(17) 0.0152(19)
C19 0.0309(18) 0.0234(16) 0.036(2) 0.0141(15) 0.0120(15) 0.0052(15)
C20 0.0314(19) 0.0258(17) 0.041(2) 0.0176(16) 0.0113(16) 0.0096(15)

loop_
_atom_type_symbol
_atom_type_description
_atom_type_scat_dispersion_real
_atom_type_scat_dispersion_imag
_atom_type_scat_source
C C 0.0033 0.0016 'International Tables Vol C Tables 4.2.6.8 and 6.1.1.4'
H H 0.0000 0.0000 'International Tables Vol C Tables 4.2.6.8 and 6.1.1.4'
N N 0.0061 0.0033 'International Tables Vol C Tables 4.2.6.8 and 6.1.1.4'
O O 0.0106 0.0060 'International Tables Vol C Tables 4.2.6.8 and 6.1.1.4'
Zn Zn 0.2839 1.4301 'International Tables Vol C Tables 4.2.6.8 and 6.1.1.4'

loop_
_geom_angle_atom_site_label_1
_geom_angle_atom_site_label_2
_geom_angle_atom_site_label_3
_geom_angle
_geom_angle_site_symmetry_1
_geom_angle_site_symmetry_3
_geom_angle_publ_flag
O1 Zn O3 97.44(11) . . ?
O1 Zn O5 130.95(11) . . ?
O3 Zn O5 87.42(12) . . ?
O1 Zn N1 101.47(11) . . ?
O3 Zn N1 91.60(11) . . ?
O5 Zn N1 127.27(12) . . ?
O1 Zn N2 94.70(11) . . ?
O3 Zn N2 165.14(11) . . ?
O5 Zn N2 91.09(13) . . ?
N1 Zn N2 77.57(11) . . ?
C4 O1 Zn 112.7(2) . . ?
C8 O3 Zn 125.4(2) . . ?
C18 N1 C19 118.2(3) . . ?
C18 N1 Zn 126.6(3) . . ?
C19 N1 Zn 114.9(2) . . ?
C9 N2 C20 118.4(3) . . ?
C9 N2 Zn 128.8(3) . . ?
C20 N2 Zn 112.6(2) . . ?
C3 C1 C2 120.6(4) 2_686 . ?
C3 C2 C1 120.5(4) . . ?
C2 C3 C1 119.0(3) . 2_686 ?
C2 C3 C4 120.7(3) . . ?
C1 C3 C4 120.4(3) 2_686 . ?
O2 C4 O1 122.8(3) . . ?
O2 C4 C3 120.3(3) . . ?
O1 C4 C3 116.9(3) . . ?
C6 C5 C7 120.7(3) . 2_475 ?
C5 C6 C7 120.5(3) . . ?
C6 C7 C5 118.9(3) . 2_475 ?
C6 C7 C8 121.0(3) . . ?
C5 C7 C8 120.2(3) 2_475 . ?
O4 C8 O3 124.2(3) . . ?
O4 C8 C7 118.4(3) . . ?
O3 C8 C7 117.3(3) . . ?
N2 C9 C10 122.3(4) . . ?
C11 C10 C9 119.2(4) . . ?
C10 C11 C12 120.0(4) . . ?
C11 C12 C20 117.3(4) . . ?
C11 C12 C13 124.2(4) . . ?
C20 C12 C13 118.5(4) . . ?
C14 C13 C12 121.8(4) . . ?
C13 C14 C15 120.7(4) . . ?
C19 C15 C16 116.9(4) . . ?
C19 C15 C14 119.3(4) . . ?
C16 C15 C14 123.7(4) . . ?
C17 C16 C15 119.7(4) . . ?
C16 C17 C18 120.2(4) . . ?
N1 C18 C17 122.0(4) . . ?
N1 C19 C15 122.9(3) . . ?
N1 C19 C20 117.2(3) . . ?
C15 C19 C20 119.8(4) . . ?
N2 C20 C12 122.7(3) . . ?
N2 C20 C19 117.5(3) . . ?
C12 C20 C19 119.8(3) . . ?

loop_
_geom_bond_atom_site_label_1
_geom_bond_atom_site_label_2
_geom_bond_distance
_geom_bond_site_symmetry_2
_geom_bond_publ_flag
Zn O1 2.003(2) . ?
Zn O3 2.023(2) . ?
Zn O5 2.053(3) . ?
Zn N1 2.109(3) . ?
Zn N2 2.178(3) . ?
O1 C4 1.264(4) . ?
O2 C4 1.241(4) . ?
O3 C8 1.268(4) . ?
O4 C8 1.253(4) . ?
N1 C18 1.336(5) . ?
N1 C19 1.357(5) . ?
N2 C9 1.336(5) . ?
N2 C20 1.352(5) . ?
C1 C3 1.380(5) 2_686 ?
C1 C2 1.387(5) . ?
C2 C3 1.372(5) . ?
C3 C1 1.380(5) 2_686 ?
C3 C4 1.507(5) . ?
C5 C6 1.374(5) . ?
C5 C7 1.399(5) 2_475 ?
C6 C7 1.391(5) . ?
C7 C5 1.399(5) 2_475 ?
C7 C8 1.494(5) . ?
C9 C10 1.397(6) . ?
C10 C11 1.361(7) . ?
C11 C12 1.400(6) . ?
C12 C20 1.400(5) . ?
C12 C13 1.435(6) . ?
C13 C14 1.347(7) . ?
C14 C15 1.425(6) . ?
C15 C19 1.400(5) . ?
C15 C16 1.410(6) . ?
C16 C17 1.352(7) . ?
C17 C18 1.389(6) . ?
C19 C20 1.440(5) . ?
